data_7208922
loop_
_publ_author_name
'Qin, Xiao'
'Ni, Xin-Long'
'Hu, Jing-Xu'
'Chen, Kai'
'Zhang, Yun-Qian'
'Redshaw, Carl'
'Zhu, Qian-Jiang'
'Xue, Sai-Feng'
'Tao, Zhu'

_publ_section_title
;
 Macrocycle-based metal ion complexation: a study of the lanthanide
 contraction effect towards hexacyclohexanocucurbit[6]uil
;
_journal_issue 4
_journal_name_full CrystEngComm
_journal_page_first 738
_journal_paper_doi 10.1039/c2ce26225h
_journal_volume 15
_journal_year 2013
_chemical_formula_sum 'C60 H106 Gd N27 O38'
_chemical_formula_weight 1970.97
_chemical_name_systematic
;
?
;
_space_group_IT_number 2
_symmetry_cell_setting triclinic
_symmetry_space_group_name_Hall '-P 1'
_symmetry_space_group_name_H-M 'P -1'
_atom_sites_solution_hydrogens geom
_atom_sites_solution_primary direct
_atom_sites_solution_secondary difmap
_audit_creation_method SHELXL-97
_cell_angle_alpha 74.793(3)
_cell_angle_beta 89.019(3)
_cell_angle_gamma 63.367(2)
_cell_formula_units_Z 2
_cell_length_a 15.8697(13)
_cell_length_b 15.9935(12)
_cell_length_c 18.2482(14)
_cell_measurement_temperature 223(2)
_cell_volume 3968.0(5)
_computing_structure_refinement 'SHELXL-97 (Sheldrick, 1997)'
_diffrn_ambient_temperature 223(2)
_diffrn_measured_fraction_theta_full 0.979
_diffrn_measured_fraction_theta_max 0.979
_diffrn_measurement_device_type 'Bruker CCD Area Detector'
_diffrn_measurement_method '\f and \w scan'
_diffrn_radiation_monochromator graphite
_diffrn_radiation_source 'fine-focus sealed tube'
_diffrn_radiation_type MoK\a
_diffrn_radiation_wavelength 0.71073
_diffrn_reflns_av_R_equivalents 0.0412
_diffrn_reflns_av_sigmaI/netI 0.0459
_diffrn_reflns_limit_h_max 18
_diffrn_reflns_limit_h_min -18
_diffrn_reflns_limit_k_max 19
_diffrn_reflns_limit_k_min -19
_diffrn_reflns_limit_l_max 21
_diffrn_reflns_limit_l_min -21
_diffrn_reflns_number 41537
_diffrn_reflns_theta_full 25.10
_diffrn_reflns_theta_max 25.10
_diffrn_reflns_theta_min 1.16
_exptl_absorpt_coefficient_mu 0.949
_exptl_absorpt_correction_T_max 0.8403
_exptl_absorpt_correction_T_min 0.7771
_exptl_absorpt_correction_type multi-scan
_exptl_absorpt_process_details 'SADABS (Bruker, 2008)'
_exptl_crystal_colour colorless
_exptl_crystal_density_diffrn 1.650
_exptl_crystal_density_method 'not measured'
_exptl_crystal_description prism
_exptl_crystal_F_000 2046
_exptl_crystal_size_max 0.28
_exptl_crystal_size_mid 0.22
_exptl_crystal_size_min 0.19
_platon_squeeze_details
;
;
_refine_diff_density_max 1.245
_refine_diff_density_min -0.885
_refine_diff_density_rms 0.131
_refine_ls_extinction_method none
_refine_ls_goodness_of_fit_ref 1.071
_refine_ls_hydrogen_treatment constr
_refine_ls_matrix_type full
_refine_ls_number_parameters 1018
_refine_ls_number_reflns 13818
_refine_ls_number_restraints 0
_refine_ls_restrained_S_all 1.071
_refine_ls_R_factor_all 0.0563
_refine_ls_R_factor_gt 0.0491
_refine_ls_shift/su_max 0.001
_refine_ls_shift/su_mean 0.000
_refine_ls_structure_factor_coef Fsqd
_refine_ls_weighting_details 'calc w=1/[\s^2^(Fo^2^)+(0.0818P)^2^+12.5604P] where P=(Fo^2^+2Fc^2^)/3'
_refine_ls_weighting_scheme calc
_refine_ls_wR_factor_gt 0.1385
_refine_ls_wR_factor_ref 0.1499
_reflns_number_gt 12049
_reflns_number_total 13818
_reflns_threshold_expression >2sigma(I)
_cod_data_source_file c2ce26225h.txt
_cod_data_source_block p2
_cod_database_code 7208922

loop_
_symmetry_equiv_pos_as_xyz
'x, y, z'
'-x, -y, -z'

loop_
_atom_site_label
_atom_site_type_symbol
_atom_site_fract_x
_atom_site_fract_y
_atom_site_fract_z
_atom_site_U_iso_or_equiv
_atom_site_adp_type
_atom_site_occupancy
_atom_site_symmetry_multiplicity
_atom_site_calc_flag
_atom_site_refinement_flags
O1W O 0.2579(3) 0.9515(2) 0.2140(2) 0.0275(8) Uani 1 1 d .
O2W O 0.3980(2) 0.6191(3) 0.2531(2) 0.0283(8) Uani 1 1 d .
O3W O 0.4432(2) 0.7754(3) 0.2348(2) 0.0290(8) Uani 1 1 d .
O4W O 0.1205(3) 0.8854(3) 0.2261(2) 0.0319(8) Uani 1 1 d .
Gd1 Gd 0.285541(17) 0.785590(17) 0.236006(13) 0.02059(10) Uani 1 1 d .
C1 C 0.1992(3) 0.6689(3) 0.3895(3) 0.0177(9) Uani 1 1 d .
C2 C 0.1396(3) 0.5872(3) 0.4854(3) 0.0198(10) Uani 1 1 d .
C3 C 0.1231(3) 0.6861(4) 0.5008(3) 0.0219(10) Uani 1 1 d .
C4 C 0.2195(3) 0.5544(4) 0.6058(3) 0.0210(10) Uani 1 1 d .
C5 C 0.1549(3) 0.8247(3) 0.4171(3) 0.0197(10) Uani 1 1 d .
H5A H 0.1517 0.8499 0.3616 0.024 Uiso 1 1 calc R
H5B H 0.0967 0.8692 0.4334 0.024 Uiso 1 1 calc R
C6 C 0.1895(4) 0.7158(4) 0.6153(3) 0.0246(11) Uani 1 1 d .
H6A H 0.1269 0.7722 0.6095 0.029 Uiso 1 1 calc R
H6B H 0.2063 0.6798 0.6697 0.029 Uiso 1 1 calc R
C7 C 0.3129(3) 0.8160(3) 0.4189(3) 0.0177(9) Uani 1 1 d .
C8 C 0.2406(3) 0.8375(3) 0.5292(3) 0.0201(10) Uani 1 1 d .
C9 C 0.3364(3) 0.8440(3) 0.5346(3) 0.0203(10) Uani 1 1 d .
C10 C 0.3455(4) 0.7096(4) 0.6324(3) 0.0222(10) Uani 1 1 d .
C11 C 0.4546(3) 0.8385(3) 0.4340(3) 0.0206(10) Uani 1 1 d .
H11A H 0.4488 0.8498 0.3784 0.025 Uiso 1 1 calc R
H11B H 0.4517 0.8971 0.4437 0.025 Uiso 1 1 calc R
C12 C 0.4810(4) 0.7441(4) 0.6392(3) 0.0248(11) Uani 1 1 d .
H12A H 0.4775 0.8066 0.6401 0.030 Uiso 1 1 calc R
H12B H 0.4888 0.7054 0.6923 0.030 Uiso 1 1 calc R
C13 C 0.6032(4) 0.7012(4) 0.4230(3) 0.0219(10) Uani 1 1 d .
C14 C 0.5978(3) 0.7409(3) 0.5392(3) 0.0206(10) Uani 1 1 d .
C15 C 0.6989(3) 0.6580(3) 0.5363(3) 0.0187(9) Uani 1 1 d .
C16 C 0.6298(4) 0.5998(4) 0.6401(3) 0.0226(10) Uani 1 1 d .
C17 C 0.7903(3) 0.4817(4) 0.6278(3) 0.0223(10) Uani 1 1 d .
H17A H 0.7837 0.4502 0.6798 0.027 Uiso 1 1 calc R
H17B H 0.8455 0.4935 0.6307 0.027 Uiso 1 1 calc R
C18 C 0.2278(4) 0.4111(4) 0.5746(3) 0.0224(10) Uani 1 1 d .
H18A H 0.1739 0.4019 0.5606 0.027 Uiso 1 1 calc R
H18B H 0.2442 0.3835 0.6301 0.027 Uiso 1 1 calc R
C19 C 0.0462(4) 0.5865(4) 0.4712(3) 0.0265(11) Uani 1 1 d .
H19A H 0.0170 0.5819 0.5189 0.032 Uiso 1 1 calc R
H19B H 0.0578 0.5292 0.4545 0.032 Uiso 1 1 calc R
C20 C -0.0216(4) 0.6791(4) 0.4101(3) 0.0301(12) Uani 1 1 d .
H20A H 0.0068 0.6818 0.3620 0.036 Uiso 1 1 calc R
H20B H -0.0809 0.6763 0.4015 0.036 Uiso 1 1 calc R
C21 C -0.0440(4) 0.7722(4) 0.4323(3) 0.0335(12) Uani 1 1 d .
H21A H -0.1108 0.8025 0.4413 0.040 Uiso 1 1 calc R
H21B H -0.0351 0.8183 0.3896 0.040 Uiso 1 1 calc R
C22 C 0.0187(4) 0.7530(4) 0.5041(3) 0.0296(12) Uani 1 1 d .
H22A H 0.0119 0.8152 0.5090 0.036 Uiso 1 1 calc R
H22B H -0.0028 0.7229 0.5494 0.036 Uiso 1 1 calc R
C23 C 0.1543(4) 0.9297(4) 0.5377(3) 0.0280(11) Uani 1 1 d .
H23A H 0.1421 0.9850 0.4929 0.034 Uiso 1 1 calc R
H23B H 0.0978 0.9192 0.5408 0.034 Uiso 1 1 calc R
C24 C 0.1741(5) 0.9521(4) 0.6101(3) 0.0393(14) Uani 1 1 d .
H24A H 0.1811 0.8988 0.6548 0.047 Uiso 1 1 calc R
H24B H 0.1199 1.0119 0.6144 0.047 Uiso 1 1 calc R
C25 C 0.2640(5) 0.9651(4) 0.6096(4) 0.0424(15) Uani 1 1 d .
H25A H 0.2463 1.0326 0.6084 0.051 Uiso 1 1 calc R
H25B H 0.3054 0.9224 0.6573 0.051 Uiso 1 1 calc R
C26 C 0.3196(4) 0.9424(4) 0.5426(3) 0.0310(12) Uani 1 1 d .
H26A H 0.2843 0.9936 0.4954 0.037 Uiso 1 1 calc R
H26B H 0.3808 0.9420 0.5503 0.037 Uiso 1 1 calc R
C27 C 0.6009(4) 0.8314(4) 0.5475(3) 0.0264(11) Uani 1 1 d .
H27A H 0.5372 0.8788 0.5533 0.032 Uiso 1 1 calc R
H27B H 0.6207 0.8612 0.5010 0.032 Uiso 1 1 calc R
C28 C 0.6692(4) 0.8078(4) 0.6161(3) 0.0347(13) Uani 1 1 d .
H28A H 0.6421 0.7911 0.6630 0.042 Uiso 1 1 calc R
H28B H 0.6761 0.8660 0.6150 0.042 Uiso 1 1 calc R
C29 C 0.7680(4) 0.7228(4) 0.6182(3) 0.0339(13) Uani 1 1 d .
H29A H 0.8163 0.7444 0.6216 0.041 Uiso 1 1 calc R
H29B H 0.7799 0.6689 0.6641 0.041 Uiso 1 1 calc R
C30 C 0.7771(4) 0.6862(4) 0.5475(3) 0.0268(11) Uani 1 1 d .
H30A H 0.8393 0.6293 0.5531 0.032 Uiso 1 1 calc R
H30B H 0.7734 0.7374 0.5022 0.032 Uiso 1 1 calc R
C31 C 0.1914(3) 0.6866(3) 0.1235(3) 0.0186(10) Uani 1 1 d .
C32 C 0.1205(3) 0.6238(3) 0.0553(3) 0.0182(9) Uani 1 1 d .
C33 C 0.2110(3) 0.6229(3) 0.0185(3) 0.0186(9) Uani 1 1 d .
C34 C 0.0768(3) 0.7230(3) -0.0718(3) 0.0210(10) Uani 1 1 d .
C35 C 0.3376(3) 0.6641(3) 0.0647(3) 0.0157(9) Uani 1 1 d .
H35A H 0.3628 0.6562 0.1161 0.019 Uiso 1 1 calc R
H35B H 0.3834 0.6097 0.0471 0.019 Uiso 1 1 calc R
C36 C 0.2266(4) 0.7139(4) -0.1168(3) 0.0230(10) Uani 1 1 d .
H36A H 0.1900 0.7341 -0.1665 0.028 Uiso 1 1 calc R
H36B H 0.2852 0.6543 -0.1141 0.028 Uiso 1 1 calc R
C37 C 0.3118(3) 0.8333(3) 0.0390(3) 0.0153(9) Uani 1 1 d .
C38 C 0.3355(3) 0.7735(3) -0.0675(2) 0.0166(9) Uani 1 1 d .
C39 C 0.3306(3) 0.8784(3) -0.0908(3) 0.0162(9) Uani 1 1 d .
C40 C 0.2045(3) 0.8825(3) -0.1610(3) 0.0191(10) Uani 1 1 d .
C41 C 0.3133(3) 0.9910(3) -0.0066(3) 0.0181(9) Uani 1 1 d .
H41A H 0.3258 0.9792 0.0485 0.022 Uiso 1 1 calc R
H41B H 0.3665 0.9978 -0.0307 0.022 Uiso 1 1 calc R
C42 C 0.2232(3) 1.0332(3) -0.2000(3) 0.0208(10) Uani 1 1 d .
H42A H 0.2811 1.0376 -0.2146 0.025 Uiso 1 1 calc R
H42B H 0.1865 1.0429 -0.2469 0.025 Uiso 1 1 calc R
C43 C 0.1731(3) 1.1304(3) 0.0116(3) 0.0192(10) Uani 1 1 d .
C44 C 0.2076(3) 1.1448(3) -0.1153(3) 0.0189(10) Uani 1 1 d .
C45 C 0.1197(3) 1.2419(3) -0.1106(3) 0.0157(9) Uani 1 1 d .
C46 C 0.0731(3) 1.1714(3) -0.1893(3) 0.0192(10) Uani 1 1 d .
C47 C 0.0522(3) 0.6750(3) 0.1759(3) 0.0189(9) Uani 1 1 d .
H47A H 0.0469 0.6142 0.1905 0.023 Uiso 1 1 calc R
H47B H 0.0814 0.6791 0.2209 0.023 Uiso 1 1 calc R
C48 C -0.0524(3) 0.7031(4) -0.0073(3) 0.0233(10) Uani 1 1 d .
H48A H -0.0529 0.6413 0.0187 0.028 Uiso 1 1 calc R
H48B H -0.0805 0.7232 -0.0603 0.028 Uiso 1 1 calc R
C49 C 0.1287(4) 0.5223(3) 0.0862(3) 0.0254(11) Uani 1 1 d .
H49A H 0.1254 0.4967 0.0437 0.030 Uiso 1 1 calc R
H49B H 0.0758 0.5253 0.1158 0.030 Uiso 1 1 calc R
C50 C 0.2237(4) 0.4539(4) 0.1378(3) 0.0321(12) Uani 1 1 d .
H50A H 0.2251 0.4782 0.1815 0.039 Uiso 1 1 calc R
H50B H 0.2283 0.3887 0.1575 0.039 Uiso 1 1 calc R
C51 C 0.3087(4) 0.4469(4) 0.0948(3) 0.0309(12) Uani 1 1 d .
H51A H 0.3433 0.3809 0.0893 0.037 Uiso 1 1 calc R
H51B H 0.3516 0.4573 0.1253 0.037 Uiso 1 1 calc R
C52 C 0.2814(4) 0.5209(4) 0.0155(3) 0.0239(10) Uani 1 1 d .
H52A H 0.3385 0.5222 -0.0046 0.029 Uiso 1 1 calc R
H52B H 0.2531 0.5006 -0.0193 0.029 Uiso 1 1 calc R
C53 C 0.4268(3) 0.6962(3) -0.0863(3) 0.0222(10) Uani 1 1 d .
H53A H 0.4809 0.6820 -0.0515 0.027 Uiso 1 1 calc R
H53B H 0.4220 0.6357 -0.0796 0.027 Uiso 1 1 calc R
C54 C 0.4424(4) 0.7336(4) -0.1688(3) 0.0282(11) Uani 1 1 d .
H54A H 0.3879 0.7479 -0.2032 0.034 Uiso 1 1 calc R
H54B H 0.4989 0.6826 -0.1814 0.034 Uiso 1 1 calc R
C55 C 0.4548(4) 0.8261(4) -0.1818(3) 0.0312(12) Uani 1 1 d .
H55A H 0.4173 0.8731 -0.2299 0.037 Uiso 1 1 calc R
H55B H 0.5217 0.8092 -0.1870 0.037 Uiso 1 1 calc R
C56 C 0.4244(3) 0.8744(4) -0.1168(3) 0.0221(10) Uani 1 1 d .
H56A H 0.4742 0.8377 -0.0733 0.027 Uiso 1 1 calc R
H56B H 0.4174 0.9409 -0.1343 0.027 Uiso 1 1 calc R
C57 C 0.2913(3) 1.1610(4) -0.1430(3) 0.0257(11) Uani 1 1 d .
H57A H 0.3414 1.1001 -0.1496 0.031 Uiso 1 1 calc R
H57B H 0.3167 1.1785 -0.1041 0.031 Uiso 1 1 calc R
C58 C 0.2638(4) 1.2418(4) -0.2188(3) 0.0360(13) Uani 1 1 d .
H58A H 0.3151 1.2601 -0.2277 0.043 Uiso 1 1 calc R
H58B H 0.2577 1.2159 -0.2604 0.043 Uiso 1 1 calc R
C59 C 0.1712(4) 1.3330(4) -0.2213(3) 0.0298(12) Uani 1 1 d .
H59A H 0.1812 1.3907 -0.2406 0.036 Uiso 1 1 calc R
H59B H 0.1227 1.3381 -0.2571 0.036 Uiso 1 1 calc R
C60 C 0.1356(4) 1.3319(3) -0.1434(3) 0.0227(10) Uani 1 1 d .
H60A H 0.0758 1.3912 -0.1481 0.027 Uiso 1 1 calc R
H60B H 0.1820 1.3313 -0.1083 0.027 Uiso 1 1 calc R
N1 N 0.1912(3) 0.5854(3) 0.4182(2) 0.0190(8) Uani 1 1 d .
N2 N 0.1582(3) 0.7294(3) 0.4345(2) 0.0179(8) Uani 1 1 d .
N3 N 0.1985(3) 0.5143(3) 0.5556(2) 0.0214(8) Uani 1 1 d .
N4 N 0.1831(3) 0.6526(3) 0.5725(2) 0.0214(8) Uani 1 1 d .
N5 N 0.2350(3) 0.8251(3) 0.4531(2) 0.0186(8) Uani 1 1 d .
N6 N 0.3738(3) 0.8256(3) 0.4634(2) 0.0188(8) Uani 1 1 d .
N7 N 0.2585(3) 0.7506(3) 0.5909(2) 0.0221(9) Uani 1 1 d .
N8 N 0.3913(3) 0.7632(3) 0.6019(2) 0.0214(9) Uani 1 1 d .
N9 N 0.5462(3) 0.7572(3) 0.4666(2) 0.0206(8) Uani 1 1 d .
N10 N 0.6922(3) 0.6432(3) 0.4621(2) 0.0204(8) Uani 1 1 d .
N11 N 0.5646(3) 0.6935(3) 0.6043(2) 0.0223(9) Uani 1 1 d .
N12 N 0.7063(3) 0.5753(3) 0.5997(2) 0.0210(8) Uani 1 1 d .
N13 N 0.1147(3) 0.6706(3) 0.1160(2) 0.0180(8) Uani 1 1 d .
N14 N 0.2487(3) 0.6585(3) 0.0693(2) 0.0174(8) Uani 1 1 d .
N15 N 0.0449(3) 0.6868(3) -0.0073(2) 0.0198(8) Uani 1 1 d .
N16 N 0.1720(3) 0.6926(3) -0.0569(2) 0.0189(8) Uani 1 1 d .
N17 N 0.3297(3) 0.7541(3) 0.0143(2) 0.0180(8) Uani 1 1 d .
N18 N 0.3093(3) 0.9069(3) -0.0198(2) 0.0157(8) Uani 1 1 d .
N19 N 0.2510(3) 0.7906(3) -0.1119(2) 0.0194(8) Uani 1 1 d .
N20 N 0.2503(3) 0.9347(3) -0.1504(2) 0.0164(8) Uani 1 1 d .
N21 N 0.2270(3) 1.0815(3) -0.0362(2) 0.0161(8) Uani 1 1 d .
N22 N -0.1110(3) 0.7762(3) 0.0295(2) 0.0192(8) Uani 1 1 d .
N23 N 0.1682(3) 1.1117(3) -0.1675(2) 0.0191(8) Uani 1 1 d .
N24 N 0.0418(3) 1.2440(3) -0.1545(2) 0.0173(8) Uani 1 1 d .
O1 O 0.2338(2) 0.6888(3) 0.33102(18) 0.0239(7) Uani 1 1 d .
O2 O 0.3263(2) 0.8045(2) 0.35404(18) 0.0213(7) Uani 1 1 d .
O3 O 0.5796(2) 0.7044(3) 0.35805(19) 0.0265(8) Uani 1 1 d .
O4 O 0.2628(3) 0.5098(3) 0.66930(19) 0.0281(8) Uani 1 1 d .
O5 O 0.3753(3) 0.6390(3) 0.6891(2) 0.0315(8) Uani 1 1 d .
O6 O 0.6223(3) 0.5473(3) 0.6998(2) 0.0274(8) Uani 1 1 d .
O7 O 0.2080(2) 0.7173(3) 0.17351(18) 0.0230(7) Uani 1 1 d .
O8 O 0.3030(2) 0.8354(2) 0.10609(18) 0.0221(7) Uani 1 1 d .
O9 O 0.1774(2) 1.0978(3) 0.0814(2) 0.0278(8) Uani 1 1 d .
O10 O 0.0293(3) 0.7738(3) -0.13412(19) 0.0283(8) Uani 1 1 d .
O11 O 0.1362(3) 0.9133(3) -0.2080(2) 0.0307(8) Uani 1 1 d .
O12 O 0.0240(2) 1.1626(3) -0.2356(2) 0.0257(8) Uani 1 1 d .
N25 N 0.9900(3) 0.5569(4) 0.6960(3) 0.0340(11) Uani 1 1 d .
N26 N 0.4045(5) 0.0647(4) 0.6648(3) 0.0476(14) Uani 1 1 d .
N27 N 0.5665(4) 0.7198(4) 0.0851(3) 0.0399(12) Uani 1 1 d .
O13 O 1.0273(4) 0.6107(4) 0.6819(3) 0.0652(15) Uani 1 1 d .
O14 O 0.9538(3) 0.5469(3) 0.7568(2) 0.0497(11) Uani 1 1 d .
O15 O 0.9892(4) 0.5104(4) 0.6515(3) 0.0592(13) Uani 1 1 d .
O16 O 0.4637(4) 0.0052(4) 0.6317(3) 0.0589(13) Uani 1 1 d .
O17 O 0.3251(4) 0.1290(4) 0.6312(3) 0.0676(14) Uani 1 1 d .
O18 O 0.4246(5) 0.0570(5) 0.7305(3) 0.0803(18) Uani 1 1 d .
O19 O 0.5273(4) 0.8073(3) 0.0688(3) 0.0545(12) Uani 1 1 d .
O20 O 0.5477(5) 0.6705(4) 0.1420(3) 0.0802(19) Uani 1 1 d .
O21 O 0.6224(5) 0.6769(4) 0.0438(3) 0.0791(18) Uani 1 1 d .

loop_
_atom_site_aniso_label
_atom_site_aniso_U_11
_atom_site_aniso_U_22
_atom_site_aniso_U_33
_atom_site_aniso_U_23
_atom_site_aniso_U_13
_atom_site_aniso_U_12
O1W 0.034(2) 0.0211(17) 0.0234(18) -0.0044(14) -0.0033(15) -0.0094(16)
O2W 0.0255(18) 0.0279(19) 0.031(2) -0.0042(16) 0.0016(15) -0.0145(16)
O3W 0.0242(19) 0.040(2) 0.0252(19) -0.0089(16) -0.0005(15) -0.0170(17)
O4W 0.0243(19) 0.035(2) 0.044(2) -0.0188(18) 0.0121(17) -0.0167(17)
Gd1 0.02291(14) 0.02530(15) 0.01585(14) -0.00465(10) 0.00177(9) -0.01366(11)
C1 0.016(2) 0.021(2) 0.017(2) -0.0043(19) -0.0020(18) -0.0087(19)
C2 0.016(2) 0.025(2) 0.015(2) 0.0034(19) 0.0008(18) -0.011(2)
C3 0.022(2) 0.026(3) 0.020(2) -0.005(2) 0.007(2) -0.015(2)
C4 0.018(2) 0.028(3) 0.018(2) -0.004(2) 0.006(2) -0.013(2)
C5 0.022(2) 0.021(2) 0.017(2) -0.0059(19) 0.0037(19) -0.011(2)
C6 0.033(3) 0.028(3) 0.017(2) -0.009(2) 0.010(2) -0.017(2)
C7 0.023(2) 0.017(2) 0.014(2) -0.0034(18) 0.0000(19) -0.011(2)
C8 0.024(2) 0.019(2) 0.016(2) -0.0054(19) 0.0021(19) -0.008(2)
C9 0.022(2) 0.018(2) 0.018(2) -0.0064(19) -0.0010(19) -0.005(2)
C10 0.028(3) 0.024(3) 0.016(2) -0.009(2) 0.003(2) -0.011(2)
C11 0.022(2) 0.023(2) 0.018(2) -0.0003(19) -0.0011(19) -0.014(2)
C12 0.029(3) 0.031(3) 0.016(2) -0.009(2) -0.002(2) -0.014(2)
C13 0.027(3) 0.026(3) 0.017(2) 0.002(2) -0.001(2) -0.020(2)
C14 0.022(2) 0.022(2) 0.018(2) -0.0059(19) -0.0011(19) -0.010(2)
C15 0.020(2) 0.015(2) 0.020(2) -0.0027(18) -0.0003(19) -0.0091(19)
C16 0.027(3) 0.024(2) 0.021(3) -0.006(2) -0.002(2) -0.015(2)
C17 0.024(2) 0.028(3) 0.020(2) -0.007(2) 0.002(2) -0.016(2)
C18 0.027(3) 0.026(3) 0.015(2) 0.001(2) 0.003(2) -0.016(2)
C19 0.023(3) 0.033(3) 0.029(3) -0.007(2) 0.006(2) -0.019(2)
C20 0.021(3) 0.040(3) 0.027(3) 0.000(2) -0.002(2) -0.018(2)
C21 0.020(3) 0.045(3) 0.035(3) -0.011(3) 0.004(2) -0.015(2)
C22 0.029(3) 0.034(3) 0.030(3) -0.009(2) 0.012(2) -0.018(2)
C23 0.026(3) 0.024(3) 0.029(3) -0.012(2) 0.006(2) -0.005(2)
C24 0.056(4) 0.028(3) 0.027(3) -0.014(2) 0.008(3) -0.010(3)
C25 0.047(4) 0.030(3) 0.041(3) -0.022(3) -0.004(3) -0.003(3)
C26 0.038(3) 0.024(3) 0.037(3) -0.016(2) 0.000(2) -0.014(2)
C27 0.030(3) 0.021(2) 0.031(3) -0.008(2) -0.003(2) -0.014(2)
C28 0.035(3) 0.039(3) 0.038(3) -0.017(3) -0.005(3) -0.020(3)
C29 0.037(3) 0.033(3) 0.034(3) -0.009(2) -0.011(2) -0.018(3)
C30 0.026(3) 0.028(3) 0.031(3) -0.005(2) -0.001(2) -0.018(2)
C31 0.018(2) 0.020(2) 0.015(2) 0.0007(19) -0.0008(18) -0.0088(19)
C32 0.018(2) 0.021(2) 0.017(2) -0.0082(19) 0.0012(19) -0.0094(19)
C33 0.019(2) 0.020(2) 0.019(2) -0.0063(19) 0.0025(19) -0.010(2)
C34 0.024(2) 0.023(2) 0.020(2) -0.013(2) 0.004(2) -0.010(2)
C35 0.014(2) 0.014(2) 0.014(2) -0.0028(18) 0.0017(17) -0.0039(18)
C36 0.027(3) 0.029(3) 0.018(2) -0.011(2) 0.008(2) -0.015(2)
C37 0.009(2) 0.016(2) 0.017(2) -0.0018(18) -0.0014(17) -0.0036(17)
C38 0.020(2) 0.013(2) 0.012(2) -0.0018(17) 0.0023(18) -0.0046(19)
C39 0.015(2) 0.014(2) 0.014(2) -0.0016(18) -0.0005(18) -0.0031(18)
C40 0.018(2) 0.024(2) 0.011(2) -0.0030(19) 0.0022(19) -0.008(2)
C41 0.018(2) 0.015(2) 0.020(2) -0.0055(18) -0.0006(19) -0.0055(19)
C42 0.022(2) 0.024(2) 0.013(2) -0.0024(19) 0.0011(19) -0.008(2)
C43 0.020(2) 0.018(2) 0.017(2) -0.0022(19) -0.0026(19) -0.008(2)
C44 0.016(2) 0.020(2) 0.017(2) -0.0022(19) -0.0017(18) -0.0065(19)
C45 0.012(2) 0.019(2) 0.019(2) -0.0065(19) 0.0049(18) -0.0094(19)
C46 0.019(2) 0.024(2) 0.013(2) -0.0010(19) 0.0030(18) -0.011(2)
C47 0.019(2) 0.023(2) 0.012(2) -0.0022(19) 0.0023(18) -0.009(2)
C48 0.016(2) 0.033(3) 0.027(3) -0.013(2) 0.002(2) -0.013(2)
C49 0.028(3) 0.019(2) 0.031(3) -0.005(2) 0.006(2) -0.014(2)
C50 0.033(3) 0.021(3) 0.031(3) -0.001(2) 0.002(2) -0.006(2)
C51 0.029(3) 0.021(3) 0.035(3) -0.006(2) 0.001(2) -0.006(2)
C52 0.024(3) 0.025(3) 0.024(3) -0.011(2) 0.006(2) -0.011(2)
C53 0.020(2) 0.022(2) 0.023(3) -0.010(2) 0.004(2) -0.006(2)
C54 0.022(3) 0.032(3) 0.023(3) -0.012(2) 0.006(2) -0.005(2)
C55 0.031(3) 0.033(3) 0.025(3) -0.009(2) 0.011(2) -0.010(2)
C56 0.018(2) 0.031(3) 0.019(2) -0.009(2) 0.0064(19) -0.013(2)
C57 0.017(2) 0.029(3) 0.029(3) 0.000(2) 0.004(2) -0.013(2)
C58 0.028(3) 0.038(3) 0.040(3) -0.001(3) 0.012(3) -0.019(3)
C59 0.030(3) 0.026(3) 0.030(3) -0.002(2) 0.005(2) -0.013(2)
C60 0.027(3) 0.011(2) 0.025(3) 0.0026(19) -0.002(2) -0.008(2)
N1 0.020(2) 0.023(2) 0.0162(19) -0.0036(16) 0.0046(16) -0.0131(17)
N2 0.019(2) 0.020(2) 0.0115(18) 0.0030(15) 0.0013(15) -0.0105(17)
N3 0.025(2) 0.022(2) 0.018(2) -0.0038(17) 0.0041(17) -0.0137(18)
N4 0.026(2) 0.022(2) 0.017(2) -0.0054(17) 0.0024(17) -0.0116(18)
N5 0.018(2) 0.026(2) 0.0146(19) -0.0058(16) 0.0019(16) -0.0134(17)
N6 0.022(2) 0.025(2) 0.0147(19) -0.0079(16) 0.0040(16) -0.0150(18)
N7 0.026(2) 0.024(2) 0.018(2) -0.0055(17) 0.0025(17) -0.0138(18)
N8 0.022(2) 0.025(2) 0.0139(19) -0.0035(16) -0.0003(16) -0.0090(18)
N9 0.022(2) 0.025(2) 0.016(2) -0.0026(17) -0.0039(16) -0.0128(18)
N10 0.020(2) 0.022(2) 0.017(2) -0.0037(16) 0.0018(16) -0.0082(17)
N11 0.024(2) 0.023(2) 0.018(2) -0.0046(17) 0.0018(17) -0.0102(18)
N12 0.025(2) 0.023(2) 0.016(2) 0.0006(16) 0.0018(17) -0.0148(18)
N13 0.0158(19) 0.024(2) 0.0152(19) -0.0069(16) 0.0001(15) -0.0086(16)
N14 0.0177(19) 0.024(2) 0.0150(19) -0.0087(16) 0.0033(16) -0.0113(17)
N15 0.0155(19) 0.025(2) 0.018(2) -0.0070(17) -0.0007(16) -0.0076(17)
N16 0.020(2) 0.026(2) 0.0124(19) -0.0042(16) 0.0025(16) -0.0125(17)
N17 0.021(2) 0.020(2) 0.0132(19) -0.0025(16) 0.0041(16) -0.0099(17)
N18 0.0154(18) 0.0189(19) 0.0136(18) -0.0073(16) 0.0057(15) -0.0071(16)
N19 0.019(2) 0.021(2) 0.017(2) -0.0062(16) 0.0014(16) -0.0087(17)
N20 0.0150(19) 0.0149(18) 0.0139(19) 0.0005(15) 0.0004(15) -0.0047(16)
N21 0.0143(18) 0.0150(18) 0.0134(18) -0.0013(15) 0.0001(15) -0.0033(15)
N22 0.018(2) 0.022(2) 0.0137(19) -0.0055(16) 0.0012(16) -0.0059(17)
N23 0.0158(19) 0.022(2) 0.018(2) -0.0099(16) 0.0029(16) -0.0050(16)
N24 0.0124(18) 0.0192(19) 0.0158(19) -0.0017(16) -0.0018(15) -0.0050(16)
O1 0.0304(19) 0.0347(19) 0.0158(17) -0.0098(15) 0.0112(14) -0.0218(16)
O2 0.0245(18) 0.0276(18) 0.0177(17) -0.0087(14) 0.0072(14) -0.0160(15)
O3 0.0245(18) 0.0310(19) 0.0193(18) -0.0059(15) -0.0030(14) -0.0092(16)
O4 0.0295(19) 0.0315(19) 0.0190(18) -0.0026(15) -0.0019(15) -0.0127(16)
O5 0.034(2) 0.030(2) 0.0231(19) 0.0020(16) -0.0047(16) -0.0134(17)
O6 0.033(2) 0.0254(18) 0.0233(18) -0.0023(15) 0.0058(15) -0.0153(16)
O7 0.0242(18) 0.036(2) 0.0156(16) -0.0118(15) 0.0042(14) -0.0178(16)
O8 0.0293(18) 0.0272(18) 0.0153(17) -0.0075(14) 0.0077(14) -0.0170(15)
O9 0.0259(19) 0.0292(19) 0.0201(18) -0.0015(15) 0.0021(15) -0.0086(16)
O10 0.0271(19) 0.035(2) 0.0193(18) -0.0028(16) -0.0023(15) -0.0134(16)
O11 0.030(2) 0.0274(19) 0.0259(19) -0.0001(15) -0.0103(16) -0.0097(16)
O12 0.0193(17) 0.034(2) 0.0242(18) -0.0089(15) 0.0009(14) -0.0126(15)
N25 0.032(3) 0.038(3) 0.024(2) -0.001(2) -0.005(2) -0.014(2)
N26 0.068(4) 0.042(3) 0.042(3) -0.008(3) 0.011(3) -0.036(3)
N27 0.038(3) 0.040(3) 0.033(3) -0.004(2) -0.002(2) -0.013(2)
O13 0.073(4) 0.079(4) 0.065(3) -0.010(3) 0.019(3) -0.059(3)
O14 0.048(3) 0.054(3) 0.035(2) 0.002(2) 0.010(2) -0.021(2)
O15 0.055(3) 0.073(3) 0.046(3) -0.022(3) -0.012(2) -0.022(3)
O16 0.070(3) 0.064(3) 0.047(3) -0.028(3) 0.025(3) -0.029(3)
O17 0.064(4) 0.065(3) 0.066(4) -0.015(3) 0.004(3) -0.024(3)
O18 0.093(5) 0.085(4) 0.048(3) -0.024(3) 0.005(3) -0.025(4)
O19 0.056(3) 0.043(3) 0.052(3) -0.006(2) 0.000(2) -0.015(2)
O20 0.131(6) 0.057(3) 0.058(3) -0.015(3) 0.047(4) -0.050(4)
O21 0.096(5) 0.060(3) 0.071(4) -0.028(3) 0.051(4) -0.023(3)

loop_
_atom_type_symbol
_atom_type_description
_atom_type_scat_dispersion_real
_atom_type_scat_dispersion_imag
_atom_type_scat_source
C C 0.0033 0.0016 'International Tables Vol C Tables 4.2.6.8 and 6.1.1.4'
H H 0.0000 0.0000 'International Tables Vol C Tables 4.2.6.8 and 6.1.1.4'
N N 0.0061 0.0033 'International Tables Vol C Tables 4.2.6.8 and 6.1.1.4'
O O 0.0106 0.0060 'International Tables Vol C Tables 4.2.6.8 and 6.1.1.4'
Gd Gd -0.1653 3.9035 'International Tables Vol C Tables 4.2.6.8 and 6.1.1.4'

loop_
_geom_angle_atom_site_label_1
_geom_angle_atom_site_label_2
_geom_angle_atom_site_label_3
_geom_angle
_geom_angle_site_symmetry_1
_geom_angle_site_symmetry_3
O8 Gd1 O4W 97.13(13) . .
O8 Gd1 O2W 94.18(12) . .
O4W Gd1 O2W 140.48(12) . .
O8 Gd1 O2 138.00(11) . .
O4W Gd1 O2 97.17(12) . .
O2W Gd1 O2 99.31(12) . .
O8 Gd1 O1 146.32(11) . .
O4W Gd1 O1 76.51(13) . .
O2W Gd1 O1 73.26(12) . .
O2 Gd1 O1 75.58(11) . .
O8 Gd1 O1W 75.67(12) . .
O4W Gd1 O1W 72.00(12) . .
O2W Gd1 O1W 147.48(12) . .
O2 Gd1 O1W 71.67(11) . .
O1 Gd1 O1W 130.50(12) . .
O8 Gd1 O7 75.78(11) . .
O4W Gd1 O7 72.58(12) . .
O2W Gd1 O7 73.80(12) . .
O2 Gd1 O7 146.22(11) . .
O1 Gd1 O7 70.75(11) . .
O1W Gd1 O7 130.59(12) . .
O8 Gd1 O3W 74.94(12) . .
O4W Gd1 O3W 147.46(12) . .
O2W Gd1 O3W 72.05(12) . .
O2 Gd1 O3W 71.88(11) . .
O1 Gd1 O3W 126.91(12) . .
O1W Gd1 O3W 75.47(13) . .
O7 Gd1 O3W 132.57(12) . .
O1 C1 N1 125.8(4) . .
O1 C1 N2 125.1(4) . .
N1 C1 N2 109.0(4) . .
N1 C2 N3 113.3(4) . .
N1 C2 C19 112.5(4) . .
N3 C2 C19 113.7(4) . .
N1 C2 C3 103.0(3) . .
N3 C2 C3 102.1(4) . .
C19 C2 C3 111.2(4) . .
N4 C3 N2 113.9(4) . .
N4 C3 C22 113.7(4) . .
N2 C3 C22 110.9(4) . .
N4 C3 C2 102.8(4) . .
N2 C3 C2 102.0(4) . .
C22 C3 C2 112.8(4) . .
O4 C4 N4 126.2(4) . .
O4 C4 N3 125.4(5) . .
N4 C4 N3 108.4(4) . .
N5 C5 N2 114.2(4) . .
N5 C5 H5A 108.7 . .
N2 C5 H5A 108.7 . .
N5 C5 H5B 108.7 . .
N2 C5 H5B 108.7 . .
H5A C5 H5B 107.6 . .
N7 C6 N4 113.8(4) . .
N7 C6 H6A 108.8 . .
N4 C6 H6A 108.8 . .
N7 C6 H6B 108.8 . .
N4 C6 H6B 108.8 . .
H6A C6 H6B 107.7 . .
O2 C7 N5 125.2(4) . .
O2 C7 N6 124.3(4) . .
N5 C7 N6 110.5(4) . .
N7 C8 N5 113.4(4) . .
N7 C8 C23 112.9(4) . .
N5 C8 C23 111.7(4) . .
N7 C8 C9 102.9(4) . .
N5 C8 C9 102.8(4) . .
C23 C8 C9 112.4(4) . .
N8 C9 N6 112.5(4) . .
N8 C9 C26 112.9(4) . .
N6 C9 C26 113.8(4) . .
N8 C9 C8 102.6(4) . .
N6 C9 C8 102.4(3) . .
C26 C9 C8 111.6(4) . .
O5 C10 N8 125.9(5) . .
O5 C10 N7 125.2(5) . .
N8 C10 N7 108.8(4) . .
N9 C11 N6 114.6(4) . .
N9 C11 H11A 108.6 . .
N6 C11 H11A 108.6 . .
N9 C11 H11B 108.6 . .
N6 C11 H11B 108.6 . .
H11A C11 H11B 107.6 . .
N11 C12 N8 115.7(4) . .
N11 C12 H12A 108.4 . .
N8 C12 H12A 108.4 . .
N11 C12 H12B 108.4 . .
N8 C12 H12B 108.4 . .
H12A C12 H12B 107.4 . .
O3 C13 N10 125.1(5) . .
O3 C13 N9 125.7(4) . .
N10 C13 N9 109.2(4) . .
N11 C14 N9 111.5(4) . .
N11 C14 C27 113.5(4) . .
N9 C14 C27 113.4(4) . .
N11 C14 C15 102.7(4) . .
N9 C14 C15 102.3(4) . .
C27 C14 C15 112.3(4) . .
N10 C15 N12 112.8(4) . .
N10 C15 C30 113.1(4) . .
N12 C15 C30 111.7(4) . .
N10 C15 C14 103.9(4) . .
N12 C15 C14 102.7(4) . .
C30 C15 C14 111.9(4) . .
O6 C16 N11 125.9(5) . .
O6 C16 N12 125.7(5) . .
N11 C16 N12 108.4(4) . .
N12 C17 N1 115.1(4) . 2_666
N12 C17 H17A 108.5 . .
N1 C17 H17A 108.5 2_666 .
N12 C17 H17B 108.5 . .
N1 C17 H17B 108.5 2_666 .
H17A C17 H17B 107.5 . .
N3 C18 N10 115.1(4) . 2_666
N3 C18 H18A 108.5 . .
N10 C18 H18A 108.5 2_666 .
N3 C18 H18B 108.5 . .
N10 C18 H18B 108.5 2_666 .
H18A C18 H18B 107.5 . .
C2 C19 C20 110.8(4) . .
C2 C19 H19A 109.5 . .
C20 C19 H19A 109.5 . .
C2 C19 H19B 109.5 . .
C20 C19 H19B 109.5 . .
H19A C19 H19B 108.1 . .
C21 C20 C19 112.7(4) . .
C21 C20 H20A 109.1 . .
C19 C20 H20A 109.1 . .
C21 C20 H20B 109.1 . .
C19 C20 H20B 109.1 . .
H20A C20 H20B 107.8 . .
C20 C21 C22 112.8(5) . .
C20 C21 H21A 109.0 . .
C22 C21 H21A 109.0 . .
C20 C21 H21B 109.0 . .
C22 C21 H21B 109.0 . .
H21A C21 H21B 107.8 . .
C3 C22 C21 111.6(4) . .
C3 C22 H22A 109.3 . .
C21 C22 H22A 109.3 . .
C3 C22 H22B 109.3 . .
C21 C22 H22B 109.3 . .
H22A C22 H22B 108.0 . .
C24 C23 C8 109.5(4) . .
C24 C23 H23A 109.8 . .
C8 C23 H23A 109.8 . .
C24 C23 H23B 109.8 . .
C8 C23 H23B 109.8 . .
H23A C23 H23B 108.2 . .
C23 C24 C25 111.9(5) . .
C23 C24 H24A 109.2 . .
C25 C24 H24A 109.2 . .
C23 C24 H24B 109.2 . .
C25 C24 H24B 109.2 . .
H24A C24 H24B 107.9 . .
C26 C25 C24 114.0(5) . .
C26 C25 H25A 108.7 . .
C24 C25 H25A 108.7 . .
C26 C25 H25B 108.7 . .
C24 C25 H25B 108.7 . .
H25A C25 H25B 107.6 . .
C9 C26 C25 111.0(5) . .
C9 C26 H26A 109.4 . .
C25 C26 H26A 109.4 . .
C9 C26 H26B 109.4 . .
C25 C26 H26B 109.4 . .
H26A C26 H26B 108.0 . .
C14 C27 C28 111.8(4) . .
C14 C27 H27A 109.3 . .
C28 C27 H27A 109.3 . .
C14 C27 H27B 109.3 . .
C28 C27 H27B 109.3 . .
H27A C27 H27B 107.9 . .
C27 C28 C29 113.1(5) . .
C27 C28 H28A 109.0 . .
C29 C28 H28A 109.0 . .
C27 C28 H28B 109.0 . .
C29 C28 H28B 109.0 . .
H28A C28 H28B 107.8 . .
C30 C29 C28 112.3(4) . .
C30 C29 H29A 109.1 . .
C28 C29 H29A 109.1 . .
C30 C29 H29B 109.1 . .
C28 C29 H29B 109.1 . .
H29A C29 H29B 107.9 . .
C29 C30 C15 111.4(4) . .
C29 C30 H30A 109.3 . .
C15 C30 H30A 109.3 . .
C29 C30 H30B 109.3 . .
C15 C30 H30B 109.3 . .
H30A C30 H30B 108.0 . .
O7 C31 N14 125.3(4) . .
O7 C31 N13 125.2(4) . .
N14 C31 N13 109.4(4) . .
N15 C32 N13 111.9(4) . .
N15 C32 C49 113.5(4) . .
N13 C32 C49 112.4(4) . .
N15 C32 C33 102.6(4) . .
N13 C32 C33 102.8(3) . .
C49 C32 C33 112.7(4) . .
N16 C33 N14 112.8(4) . .
N16 C33 C52 113.2(4) . .
N14 C33 C52 112.5(4) . .
N16 C33 C32 103.3(4) . .
N14 C33 C32 102.7(3) . .
C52 C33 C32 111.6(4) . .
O10 C34 N15 126.4(4) . .
O10 C34 N16 124.7(4) . .
N15 C34 N16 109.0(4) . .
N17 C35 N14 114.2(4) . .
N17 C35 H35A 108.7 . .
N14 C35 H35A 108.7 . .
N17 C35 H35B 108.7 . .
N14 C35 H35B 108.7 . .
H35A C35 H35B 107.6 . .
N16 C36 N19 113.4(4) . .
N16 C36 H36A 108.9 . .
N19 C36 H36A 108.9 . .
N16 C36 H36B 108.9 . .
N19 C36 H36B 108.9 . .
H36A C36 H36B 107.7 . .
O8 C37 N18 125.4(4) . .
O8 C37 N17 124.4(4) . .
N18 C37 N17 110.1(4) . .
N17 C38 N19 113.9(4) . .
N17 C38 C53 112.0(4) . .
N19 C38 C53 112.6(4) . .
N17 C38 C39 102.9(3) . .
N19 C38 C39 102.2(3) . .
C53 C38 C39 112.5(4) . .
N20 C39 N18 112.3(4) . .
N20 C39 C56 114.0(4) . .
N18 C39 C56 112.9(4) . .
N20 C39 C38 102.9(3) . .
N18 C39 C38 102.2(3) . .
C56 C39 C38 111.5(4) . .
O11 C40 N19 126.7(4) . .
O11 C40 N20 125.1(4) . .
N19 C40 N20 108.1(4) . .
N21 C41 N18 113.4(4) . .
N21 C41 H41A 108.9 . .
N18 C41 H41A 108.9 . .
N21 C41 H41B 108.9 . .
N18 C41 H41B 108.9 . .
H41A C41 H41B 107.7 . .
N23 C42 N20 115.7(4) . .
N23 C42 H42A 108.4 . .
N20 C42 H42A 108.4 . .
N23 C42 H42B 108.4 . .
N20 C42 H42B 108.4 . .
H42A C42 H42B 107.4 . .
O9 C43 N21 126.5(4) . .
O9 C43 N22 123.9(4) . 2_575
N21 C43 N22 109.6(4) . 2_575
N23 C44 N21 111.3(4) . .
N23 C44 C57 113.4(4) . .
N21 C44 C57 113.3(4) . .
N23 C44 C45 102.8(3) . .
N21 C44 C45 102.3(4) . .
C57 C44 C45 112.6(4) . .
N22 C45 N24 112.8(3) 2_575 .
N22 C45 C60 112.3(4) 2_575 .
N24 C45 C60 112.8(4) . .
N22 C45 C44 103.1(3) 2_575 .
N24 C45 C44 102.9(3) . .
C60 C45 C44 112.0(4) . .
O12 C46 N24 125.1(4) . .
O12 C46 N23 125.1(4) . .
N24 C46 N23 109.8(4) . .
N24 C47 N13 114.3(4) 2_575 .
N24 C47 H47A 108.7 2_575 .
N13 C47 H47A 108.7 . .
N24 C47 H47B 108.7 2_575 .
N13 C47 H47B 108.7 . .
H47A C47 H47B 107.6 . .
N15 C48 N22 113.9(4) . .
N15 C48 H48A 108.8 . .
N22 C48 H48A 108.8 . .
N15 C48 H48B 108.8 . .
N22 C48 H48B 108.8 . .
H48A C48 H48B 107.7 . .
C32 C49 C50 109.8(4) . .
C32 C49 H49A 109.7 . .
C50 C49 H49A 109.7 . .
C32 C49 H49B 109.7 . .
C50 C49 H49B 109.7 . .
H49A C49 H49B 108.2 . .
C51 C50 C49 112.0(4) . .
C51 C50 H50A 109.2 . .
C49 C50 H50A 109.2 . .
C51 C50 H50B 109.2 . .
C49 C50 H50B 109.2 . .
H50A C50 H50B 107.9 . .
C50 C51 C52 113.3(4) . .
C50 C51 H51A 108.9 . .
C52 C51 H51A 108.9 . .
C50 C51 H51B 108.9 . .
C52 C51 H51B 108.9 . .
H51A C51 H51B 107.7 . .
C33 C52 C51 111.3(4) . .
C33 C52 H52A 109.4 . .
C51 C52 H52A 109.4 . .
C33 C52 H52B 109.4 . .
C51 C52 H52B 109.4 . .
H52A C52 H52B 108.0 . .
C54 C53 C38 109.6(4) . .
C54 C53 H53A 109.8 . .
C38 C53 H53A 109.8 . .
C54 C53 H53B 109.8 . .
C38 C53 H53B 109.8 . .
H53A C53 H53B 108.2 . .
C53 C54 C55 112.1(4) . .
C53 C54 H54A 109.2 . .
C55 C54 H54A 109.2 . .
C53 C54 H54B 109.2 . .
C55 C54 H54B 109.2 . .
H54A C54 H54B 107.9 . .
C54 C55 C56 113.3(4) . .
C54 C55 H55A 108.9 . .
C56 C55 H55A 108.9 . .
C54 C55 H55B 108.9 . .
C56 C55 H55B 108.9 . .
H55A C55 H55B 107.7 . .
C39 C56 C55 112.0(4) . .
C39 C56 H56A 109.2 . .
C55 C56 H56A 109.2 . .
C39 C56 H56B 109.2 . .
C55 C56 H56B 109.2 . .
H56A C56 H56B 107.9 . .
C44 C57 C58 112.2(4) . .
C44 C57 H57A 109.2 . .
C58 C57 H57A 109.2 . .
C44 C57 H57B 109.2 . .
C58 C57 H57B 109.2 . .
H57A C57 H57B 107.9 . .
C59 C58 C57 113.8(5) . .
C59 C58 H58A 108.8 . .
C57 C58 H58A 108.8 . .
C59 C58 H58B 108.8 . .
C57 C58 H58B 108.8 . .
H58A C58 H58B 107.7 . .
C60 C59 C58 112.5(4) . .
C60 C59 H59A 109.1 . .
C58 C59 H59A 109.1 . .
C60 C59 H59B 109.1 . .
C58 C59 H59B 109.1 . .
H59A C59 H59B 107.8 . .
C59 C60 C45 111.0(4) . .
C59 C60 H60A 109.4 . .
C45 C60 H60A 109.4 . .
C59 C60 H60B 109.4 . .
C45 C60 H60B 109.4 . .
H60A C60 H60B 108.0 . .
C1 N1 C17 120.0(4) . 2_666
C1 N1 C2 112.5(4) . .
C17 N1 C2 125.5(4) 2_666 .
C1 N2 C5 121.4(4) . .
C1 N2 C3 113.1(4) . .
C5 N2 C3 125.5(4) . .
C4 N3 C18 121.4(4) . .
C4 N3 C2 113.1(4) . .
C18 N3 C2 125.4(4) . .
C4 N4 C3 113.0(4) . .
C4 N4 C6 120.5(4) . .
C3 N4 C6 125.3(4) . .
C7 N5 C5 123.0(4) . .
C7 N5 C8 112.2(4) . .
C5 N5 C8 124.8(4) . .
C7 N6 C11 121.8(4) . .
C7 N6 C9 111.9(4) . .
C11 N6 C9 124.8(4) . .
C10 N7 C6 121.1(4) . .
C10 N7 C8 112.8(4) . .
C6 N7 C8 125.6(4) . .
C10 N8 C12 121.4(4) . .
C10 N8 C9 112.7(4) . .
C12 N8 C9 125.6(4) . .
C13 N9 C11 120.9(4) . .
C13 N9 C14 112.2(4) . .
C11 N9 C14 125.0(4) . .
C13 N10 C15 112.2(4) . .
C13 N10 C18 121.7(4) . 2_666
C15 N10 C18 125.1(4) . 2_666
C16 N11 C12 121.0(4) . .
C16 N11 C14 113.3(4) . .
C12 N11 C14 124.4(4) . .
C16 N12 C17 120.6(4) . .
C16 N12 C15 112.6(4) . .
C17 N12 C15 126.0(4) . .
C31 N13 C47 120.8(4) . .
C31 N13 C32 111.9(4) . .
C47 N13 C32 125.1(4) . .
C31 N14 C35 121.8(4) . .
C31 N14 C33 112.8(4) . .
C35 N14 C33 125.4(4) . .
C34 N15 C48 121.2(4) . .
C34 N15 C32 112.7(4) . .
C48 N15 C32 125.7(4) . .
C34 N16 C36 121.1(4) . .
C34 N16 C33 111.9(4) . .
C36 N16 C33 125.9(4) . .
C37 N17 C35 122.5(4) . .
C37 N17 C38 112.1(4) . .
C35 N17 C38 125.3(4) . .
C37 N18 C41 121.4(4) . .
C37 N18 C39 112.0(4) . .
C41 N18 C39 124.1(4) . .
C40 N19 C38 113.6(4) . .
C40 N19 C36 120.8(4) . .
C38 N19 C36 124.5(4) . .
C40 N20 C39 112.8(4) . .
C40 N20 C42 121.4(4) . .
C39 N20 C42 125.7(4) . .
C43 N21 C41 120.8(4) . .
C43 N21 C44 112.0(4) . .
C41 N21 C44 123.9(4) . .
C43 N22 C45 112.4(4) 2_575 2_575
C43 N22 C48 122.0(4) 2_575 .
C45 N22 C48 125.3(4) 2_575 .
C46 N23 C42 122.5(4) . .
C46 N23 C44 112.0(4) . .
C42 N23 C44 125.1(4) . .
C46 N24 C47 121.2(4) . 2_575
C46 N24 C45 112.1(4) . .
C47 N24 C45 125.0(4) 2_575 .
C1 O1 Gd1 155.9(3) . .
C7 O2 Gd1 154.9(3) . .
C31 O7 Gd1 156.5(3) . .
C37 O8 Gd1 159.0(3) . .
O13 N25 O15 121.0(6) . .
O13 N25 O14 119.6(5) . .
O15 N25 O14 119.4(5) . .
O18 N26 O17 119.1(6) . .
O18 N26 O16 119.5(6) . .
O17 N26 O16 121.3(6) . .
O19 N27 O21 120.7(6) . .
O19 N27 O20 120.5(6) . .
O21 N27 O20 118.7(6) . .

loop_
_geom_bond_atom_site_label_1
_geom_bond_atom_site_label_2
_geom_bond_distance
_geom_bond_site_symmetry_2
O1W Gd1 2.408(3) .
O2W Gd1 2.387(4) .
O3W Gd1 2.433(3) .
O4W Gd1 2.357(4) .
Gd1 O8 2.349(3) .
Gd1 O2 2.390(3) .
Gd1 O1 2.400(3) .
Gd1 O7 2.431(3) .
C1 O1 1.225(6) .
C1 N1 1.364(6) .
C1 N2 1.366(6) .
C2 N1 1.462(6) .
C2 N3 1.467(6) .
C2 C19 1.515(6) .
C2 C3 1.584(7) .
C3 N4 1.457(6) .
C3 N2 1.461(6) .
C3 C22 1.529(7) .
C4 O4 1.216(6) .
C4 N4 1.366(6) .
C4 N3 1.370(6) .
C5 N5 1.443(6) .
C5 N2 1.450(6) .
C5 H5A 0.9800 .
C5 H5B 0.9800 .
C6 N7 1.451(6) .
C6 N4 1.466(6) .
C6 H6A 0.9800 .
C6 H6B 0.9800 .
C7 O2 1.244(6) .
C7 N5 1.341(6) .
C7 N6 1.358(6) .
C8 N7 1.454(6) .
C8 N5 1.463(6) .
C8 C23 1.541(7) .
C8 C9 1.576(7) .
C9 N8 1.461(6) .
C9 N6 1.465(6) .
C9 C26 1.521(6) .
C10 O5 1.223(6) .
C10 N8 1.366(6) .
C10 N7 1.370(6) .
C11 N9 1.445(6) .
C11 N6 1.460(6) .
C11 H11A 0.9800 .
C11 H11B 0.9800 .
C12 N11 1.449(7) .
C12 N8 1.454(6) .
C12 H12A 0.9800 .
C12 H12B 0.9800 .
C13 O3 1.230(6) .
C13 N10 1.370(6) .
C13 N9 1.370(7) .
C14 N11 1.457(6) .
C14 N9 1.470(6) .
C14 C27 1.516(6) .
C14 C15 1.570(7) .
C15 N10 1.448(6) .
C15 N12 1.470(6) .
C15 C30 1.532(6) .
C16 O6 1.229(6) .
C16 N11 1.364(6) .
C16 N12 1.367(7) .
C17 N12 1.453(6) .
C17 N1 1.458(6) 2_666
C17 H17A 0.9800 .
C17 H17B 0.9800 .
C18 N3 1.441(6) .
C18 N10 1.449(6) 2_666
C18 H18A 0.9800 .
C18 H18B 0.9800 .
C19 C20 1.531(7) .
C19 H19A 0.9800 .
C19 H19B 0.9800 .
C20 C21 1.530(8) .
C20 H20A 0.9800 .
C20 H20B 0.9800 .
C21 C22 1.537(8) .
C21 H21A 0.9800 .
C21 H21B 0.9800 .
C22 H22A 0.9800 .
C22 H22B 0.9800 .
C23 C24 1.529(7) .
C23 H23A 0.9800 .
C23 H23B 0.9800 .
C24 C25 1.531(9) .
C24 H24A 0.9800 .
C24 H24B 0.9800 .
C25 C26 1.521(8) .
C25 H25A 0.9800 .
C25 H25B 0.9800 .
C26 H26A 0.9800 .
C26 H26B 0.9800 .
C27 C28 1.522(7) .
C27 H27A 0.9800 .
C27 H27B 0.9800 .
C28 C29 1.540(8) .
C28 H28A 0.9800 .
C28 H28B 0.9800 .
C29 C30 1.530(7) .
C29 H29A 0.9800 .
C29 H29B 0.9800 .
C30 H30A 0.9800 .
C30 H30B 0.9800 .
C31 O7 1.227(6) .
C31 N14 1.357(6) .
C31 N13 1.366(6) .
C32 N15 1.456(6) .
C32 N13 1.471(6) .
C32 C49 1.517(6) .
C32 C33 1.570(6) .
C33 N16 1.457(6) .
C33 N14 1.462(6) .
C33 C52 1.525(7) .
C34 O10 1.231(6) .
C34 N15 1.365(6) .
C34 N16 1.371(6) .
C35 N17 1.443(6) .
C35 N14 1.453(6) .
C35 H35A 0.9800 .
C35 H35B 0.9800 .
C36 N16 1.448(6) .
C36 N19 1.464(6) .
C36 H36A 0.9800 .
C36 H36B 0.9800 .
C37 O8 1.238(6) .
C37 N18 1.355(6) .
C37 N17 1.363(6) .
C38 N17 1.452(6) .
C38 N19 1.457(6) .
C38 C53 1.532(6) .
C38 C39 1.585(6) .
C39 N20 1.457(6) .
C39 N18 1.470(6) .
C39 C56 1.535(6) .
C40 O11 1.218(6) .
C40 N19 1.367(6) .
C40 N20 1.377(6) .
C41 N21 1.450(6) .
C41 N18 1.454(6) .
C41 H41A 0.9800 .
C41 H41B 0.9800 .
C42 N23 1.442(6) .
C42 N20 1.464(6) .
C42 H42A 0.9800 .
C42 H42B 0.9800 .
C43 O9 1.234(6) .
C43 N21 1.355(6) .
C43 N22 1.372(6) 2_575
C44 N23 1.469(6) .
C44 N21 1.475(6) .
C44 C57 1.518(6) .
C44 C45 1.577(6) .
C45 N22 1.448(6) 2_575
C45 N24 1.467(5) .
C45 C60 1.538(6) .
C46 O12 1.234(6) .
C46 N24 1.363(6) .
C46 N23 1.370(6) .
C47 N24 1.442(6) 2_575
C47 N13 1.456(6) .
C47 H47A 0.9800 .
C47 H47B 0.9800 .
C48 N15 1.447(6) .
C48 N22 1.449(6) .
C48 H48A 0.9800 .
C48 H48B 0.9800 .
C49 C50 1.545(7) .
C49 H49A 0.9800 .
C49 H49B 0.9800 .
C50 C51 1.523(8) .
C50 H50A 0.9800 .
C50 H50B 0.9800 .
C51 C52 1.532(7) .
C51 H51A 0.9800 .
C51 H51B 0.9800 .
C52 H52A 0.9800 .
C52 H52B 0.9800 .
C53 C54 1.527(7) .
C53 H53A 0.9800 .
C53 H53B 0.9800 .
C54 C55 1.535(8) .
C54 H54A 0.9800 .
C54 H54B 0.9800 .
C55 C56 1.537(7) .
C55 H55A 0.9800 .
C55 H55B 0.9800 .
C56 H56A 0.9800 .
C56 H56B 0.9800 .
C57 C58 1.533(7) .
C57 H57A 0.9800 .
C57 H57B 0.9800 .
C58 C59 1.528(8) .
C58 H58A 0.9800 .
C58 H58B 0.9800 .
C59 C60 1.520(7) .
C59 H59A 0.9800 .
C59 H59B 0.9800 .
C60 H60A 0.9800 .
C60 H60B 0.9800 .
N1 C17 1.458(6) 2_666
N10 C18 1.449(6) 2_666
N22 C43 1.372(6) 2_575
N22 C45 1.448(6) 2_575
N24 C47 1.442(6) 2_575
N25 O13 1.223(7) .
N25 O15 1.239(7) .
N25 O14 1.246(6) .
N26 O18 1.207(8) .
N26 O17 1.247(8) .
N26 O16 1.278(7) .
N27 O19 1.200(7) .
N27 O21 1.237(7) .
N27 O20 1.248(7) .

loop_
_platon_squeeze_void_nr
_platon_squeeze_void_average_x
_platon_squeeze_void_average_y
_platon_squeeze_void_average_z
_platon_squeeze_void_volume
_platon_squeeze_void_count_electrons
_platon_squeeze_void_content
1 0.000 0.000 0.000 108 22 ' '
2 0.224 0.127 0.221 207 71 ' '
3 -0.161 0.458 0.153 59 21 ' '
4 0.157 0.545 0.846 60 21 ' '
5 -0.225 0.874 0.779 204 70 ' '
6 0.500 0.500 0.500 116 32 ' '
7 0.473 0.513 0.845 19 9 ' '
8 0.527 0.487 0.155 17 9 ' '
